data_4110292
loop_
_publ_author_name
'Masaki Kawano'
'Takehide Kawamichi'
'Tsuyoshi Haneda'
'Takahiro Kojima'
'Makoto Fujita'

_publ_contact_author 'Masaki Kawano'
_publ_contact_author_email mkawano@appchem.t.u-tokyo.ac.jp
_publ_section_title
;
 The Modular Synthesis of Functional Porous Coordination Networks
;
_journal_name_full 'Journal of the American Chemical Society'
_journal_page_first 15418
_journal_page_last 15419
_journal_paper_doi 10.1021/ja0752540
_journal_volume 129
_journal_year 2007
_chemical_formula_sum 'C78 H55 I6 N17 O10 Zn3'
_chemical_formula_weight 2347.90
_chemical_name_systematic
;
 ?
;
_space_group_IT_number 61
_symmetry_cell_setting orthorhombic
_symmetry_space_group_name_Hall '-P 2ac 2ab'
_symmetry_space_group_name_H-M 'P b c a'
_atom_sites_solution_hydrogens geom
_atom_sites_solution_primary direct
_atom_sites_solution_secondary difmap
_audit_creation_method SHELXL-97
_cell_angle_alpha 90.00
_cell_angle_beta 90.00
_cell_angle_gamma 90.00
_cell_formula_units_Z 8
_cell_length_a 27.424(3)
_cell_length_b 13.7934(14)
_cell_length_c 45.907(5)
_cell_measurement_reflns_used 9667
_cell_measurement_temperature 80(2)
_cell_measurement_theta_max 25.514
_cell_measurement_theta_min 2.275
_cell_volume 17365(3)
_computing_cell_refinement 'Bruker SAINT'
_computing_data_collection 'Bruker SMART'
_computing_data_reduction 'Bruker SAINT'
_computing_molecular_graphics 'Bruker XP'
_computing_publication_material 'Bruker SHELXTL'
_computing_structure_refinement 'SHELXL-97 (Sheldrick, 1997)'
_computing_structure_solution 'SHELXS-97 (Sheldrick, 1990)'
_diffrn_ambient_temperature 80(2)
_diffrn_measured_fraction_theta_full 0.956
_diffrn_measured_fraction_theta_max 0.956
_diffrn_measurement_device_type 'Bruker SMART CCD area detector system'
_diffrn_measurement_method omega_scan
_diffrn_radiation_monochromator 'focusing mirror'
_diffrn_radiation_source 'fine focus rotating anode'
_diffrn_radiation_type MoK\a
_diffrn_radiation_wavelength 0.71073
_diffrn_reflns_av_R_equivalents 0.0538
_diffrn_reflns_av_sigmaI/netI 0.0349
_diffrn_reflns_limit_h_max 36
_diffrn_reflns_limit_h_min -36
_diffrn_reflns_limit_k_max 18
_diffrn_reflns_limit_k_min -18
_diffrn_reflns_limit_l_max 61
_diffrn_reflns_limit_l_min -62
_diffrn_reflns_number 197093
_diffrn_reflns_theta_full 28.97
_diffrn_reflns_theta_max 28.96
_diffrn_reflns_theta_min 1.77
_diffrn_standards_decay_% none
_exptl_absorpt_coefficient_mu 3.020
_exptl_absorpt_correction_T_max 0.7522
_exptl_absorpt_correction_T_min 0.5834
_exptl_absorpt_correction_type multi-scan
_exptl_absorpt_process_details SADABS
_exptl_crystal_colour yellow
_exptl_crystal_density_diffrn 1.796
_exptl_crystal_description needle
_exptl_crystal_F_000 9040
_exptl_crystal_size_max 0.20
_exptl_crystal_size_mid 0.20
_exptl_crystal_size_min 0.10
_refine_diff_density_max 1.625
_refine_diff_density_min -1.672
_refine_diff_density_rms 0.135
_refine_ls_extinction_method none
_refine_ls_goodness_of_fit_ref 0.980
_refine_ls_hydrogen_treatment constr
_refine_ls_matrix_type full
_refine_ls_number_parameters 1278
_refine_ls_number_reflns 21992
_refine_ls_number_restraints 1469
_refine_ls_restrained_S_all 0.971
_refine_ls_R_factor_all 0.0761
_refine_ls_R_factor_gt 0.0500
_refine_ls_shift/su_max 0.011
_refine_ls_shift/su_mean 0.001
_refine_ls_structure_factor_coef Fsqd
_refine_ls_weighting_details 'calc w=1/[\s^2^(Fo^2^)+(0.0697P)^2^+94.7260P] where P=(Fo^2^+2Fc^2^)/3'
_refine_ls_weighting_scheme calc
_refine_ls_wR_factor_gt 0.1286
_refine_ls_wR_factor_ref 0.1444
_reflns_number_gt 16275
_reflns_number_total 21992
_reflns_threshold_expression >2sigma(I)
_cod_data_source_file ja0752540-file002_5.cif
_cod_data_source_block 1nitro_3f
_cod_database_code 4110292

loop_
_symmetry_equiv_pos_as_xyz
'x, y, z'
'-x+1/2, -y, z+1/2'
'-x, y+1/2, -z+1/2'
'x+1/2, -y+1/2, -z'
'-x, -y, -z'
'x-1/2, y, -z-1/2'
'x, -y-1/2, z-1/2'
'-x-1/2, y-1/2, z'

loop_
_atom_site_label
_atom_site_type_symbol
_atom_site_fract_x
_atom_site_fract_y
_atom_site_fract_z
_atom_site_U_iso_or_equiv
_atom_site_adp_type
_atom_site_occupancy
_atom_site_symmetry_multiplicity
_atom_site_calc_flag
_atom_site_refinement_flags
_atom_site_disorder_assembly
_atom_site_disorder_group
Zn1 Zn 0.94855(2) -0.14680(4) 0.428860(13) 0.02928(13) Uani 1 1 d . . .
Zn2 Zn 0.47214(2) -0.14372(4) 0.413438(16) 0.03485(15) Uani 1 1 d . . .
Zn3 Zn 0.74383(2) 0.14933(4) 0.188472(12) 0.03161(14) Uani 1 1 d . . .
I1 I 1.016059(13) -0.05345(3) 0.403068(9) 0.04276(10) Uani 1 1 d . . .
I2 I 0.946207(16) -0.33000(3) 0.435714(11) 0.04852(11) Uani 1 1 d . . .
I3 I 0.491617(17) -0.21770(3) 0.463068(11) 0.05692(14) Uani 1 1 d . . .
I4 I 0.426467(16) -0.23541(3) 0.373912(13) 0.05761(13) Uani 1 1 d . . .
I5 I 0.834479(15) 0.16472(3) 0.177146(8) 0.04686(11) Uani 1 1 d . . .
I6 I 0.692503(15) 0.30323(3) 0.195134(8) 0.03997(10) Uani 1 1 d . . .
C1 C 0.9385(2) 0.4706(4) 0.55312(13) 0.0445(15) Uani 1 1 d . . .
H1A H 0.9494 0.5072 0.5369 0.053 Uiso 1 1 calc R . .
C2 C 0.9208(2) 0.3774(4) 0.54853(13) 0.0439(15) Uani 1 1 d . . .
H2A H 0.9200 0.3510 0.5294 0.053 Uiso 1 1 calc R . .
C3 C 0.9248(3) 0.4576(5) 0.60199(15) 0.0553(19) Uani 1 1 d . . .
H3A H 0.9261 0.4854 0.6209 0.066 Uiso 1 1 calc R . .
C4 C 0.9066(3) 0.3647(5) 0.59923(15) 0.056(2) Uani 1 1 d . . .
H4A H 0.8958 0.3297 0.6158 0.067 Uiso 1 1 calc R . .
C5 C 0.90462(18) 0.3238(4) 0.57177(12) 0.0305(11) Uani 1 1 d . . .
C6 C 0.88747(17) 0.2224(4) 0.56811(11) 0.0273(10) Uani 1 1 d . . .
C7 C 0.7884(2) 0.0287(4) 0.65609(13) 0.0419(14) Uani 1 1 d . . .
H7A H 0.7730 0.0621 0.6717 0.050 Uiso 1 1 calc R . .
C8 C 0.8083(2) 0.0824(4) 0.63373(13) 0.0378(13) Uani 1 1 d . . .
H8A H 0.8068 0.1512 0.6340 0.045 Uiso 1 1 calc R . .
C9 C 0.81155(19) -0.1159(4) 0.63461(11) 0.0294(10) Uani 1 1 d . . .
H9A H 0.8127 -0.1847 0.6348 0.035 Uiso 1 1 calc R . .
C10 C 0.83225(19) -0.0666(4) 0.61167(11) 0.0290(10) Uani 1 1 d . . .
H10A H 0.8477 -0.1012 0.5964 0.035 Uiso 1 1 calc R . .
C11 C 0.83034(18) 0.0343(4) 0.61106(11) 0.0281(10) Uani 1 1 d . . .
C12 C 0.85313(17) 0.0870(4) 0.58650(11) 0.0264(10) Uani 1 1 d . . .
C13 C 0.9031(2) -0.1165(4) 0.48743(11) 0.0384(13) Uani 1 1 d . . .
H13A H 0.8933 -0.1820 0.4850 0.046 Uiso 1 1 calc R . .
C14 C 0.8867(2) -0.0664(4) 0.51155(11) 0.0385(13) Uani 1 1 d . . .
H14A H 0.8659 -0.0971 0.5253 0.046 Uiso 1 1 calc R . .
C15 C 0.94621(19) 0.0167(4) 0.47121(11) 0.0318(11) Uani 1 1 d . . .
H15A H 0.9669 0.0460 0.4571 0.038 Uiso 1 1 calc R . .
C16 C 0.93144(19) 0.0708(4) 0.49477(11) 0.0310(11) Uani 1 1 d . . .
H16A H 0.9421 0.1360 0.4970 0.037 Uiso 1 1 calc R . .
C17 C 0.90062(19) 0.0287(4) 0.51543(10) 0.0285(10) Uani 1 1 d . . .
C18 C 0.88546(18) 0.0857(4) 0.54141(10) 0.0274(10) Uani 1 1 d . . .
C21 C 0.88822(18) -0.0894(4) 0.37725(10) 0.0257(10) Uani 1 1 d . . .
H21A H 0.9194 -0.0801 0.3687 0.031 Uiso 1 1 calc R . .
C22 C 0.84751(18) -0.0749(4) 0.36040(11) 0.0270(10) Uani 1 1 d . . .
H22A H 0.8507 -0.0563 0.3406 0.032 Uiso 1 1 calc R . .
C23 C 0.84186(19) -0.1290(4) 0.41711(10) 0.0292(10) Uani 1 1 d . . .
H23A H 0.8400 -0.1484 0.4369 0.035 Uiso 1 1 calc R . .
C24 C 0.79874(18) -0.1154(4) 0.40193(10) 0.0268(10) Uani 1 1 d . . .
H24A H 0.7681 -0.1247 0.4112 0.032 Uiso 1 1 calc R . .
C25 C 0.80142(17) -0.0876(3) 0.37275(10) 0.0225(9) Uani 1 1 d . . .
C26 C 0.75724(17) -0.0737(3) 0.35523(10) 0.0229(9) Uani 1 1 d . . .
C27 C 0.57894(19) -0.1038(4) 0.40894(11) 0.0317(11) Uani 1 1 d . . .
H27A H 0.5772 -0.1101 0.4295 0.038 Uiso 1 1 calc R . .
C28 C 0.62416(18) -0.0917(4) 0.39620(11) 0.0287(10) Uani 1 1 d . . .
H28A H 0.6528 -0.0906 0.4078 0.034 Uiso 1 1 calc R . .
C29 C 0.5406(2) -0.0954(4) 0.36445(13) 0.0354(12) Uani 1 1 d . . .
H29A H 0.5114 -0.0969 0.3533 0.042 Uiso 1 1 calc R . .
C30 C 0.5841(2) -0.0815(4) 0.35005(12) 0.0338(11) Uani 1 1 d . . .
H30A H 0.5847 -0.0724 0.3295 0.041 Uiso 1 1 calc R . .
C31 C 0.62725(17) -0.0810(3) 0.36614(10) 0.0235(9) Uani 1 1 d . . .
C32 C 0.67532(17) -0.0709(3) 0.35188(10) 0.0227(9) Uani 1 1 d . . .
C33 C 0.6921(2) 0.0652(5) 0.23869(13) 0.0400(13) Uani 1 1 d . . .
H33A H 0.6645 0.0886 0.2283 0.048 Uiso 1 1 calc R . .
C34 C 0.6854(2) 0.0286(4) 0.26673(12) 0.0369(12) Uani 1 1 d . . .
H34A H 0.6539 0.0264 0.2753 0.044 Uiso 1 1 calc R . .
C35 C 0.77443(19) 0.0333(3) 0.24024(10) 0.0270(10) Uani 1 1 d . . .
H35A H 0.8054 0.0334 0.2310 0.032 Uiso 1 1 calc R . .
C36 C 0.77068(19) -0.0036(3) 0.26827(10) 0.0273(10) Uani 1 1 d . . .
H36A H 0.7987 -0.0279 0.2780 0.033 Uiso 1 1 calc R . .
C37 C 0.72587(18) -0.0045(3) 0.28173(10) 0.0253(9) Uani 1 1 d . . .
C38 C 0.72118(18) -0.0364(3) 0.31256(10) 0.0236(9) Uani 1 1 d . . .
N1 N 0.94058(16) 0.5105(3) 0.57969(11) 0.0335(10) Uani 1 1 d . . .
N2 N 0.78973(17) -0.0691(3) 0.65687(9) 0.0310(9) Uani 1 1 d . . .
N3 N 0.93243(16) -0.0765(3) 0.46737(9) 0.0285(9) Uani 1 1 d . . .
N4 N 0.86490(15) 0.1805(3) 0.59075(9) 0.0278(9) Uani 1 1 d . . .
N5 N 0.86213(15) 0.0363(3) 0.56226(9) 0.0277(9) Uani 1 1 d . . .
N6 N 0.89816(16) 0.1785(3) 0.54290(9) 0.0286(9) Uani 1 1 d . . .
N21 N 0.88565(15) -0.1165(3) 0.40545(8) 0.0257(8) Uani 1 1 d . . .
N22 N 0.53736(15) -0.1069(3) 0.39347(10) 0.0294(9) Uani 1 1 d . . .
N23 N 0.73601(16) 0.0687(3) 0.22575(9) 0.0296(9) Uani 1 1 d . . .
N24 N 0.71420(15) -0.0857(3) 0.36854(8) 0.0240(8) Uani 1 1 d . . .
N25 N 0.67629(15) -0.0464(3) 0.32363(9) 0.0250(8) Uani 1 1 d . . .
N26 N 0.76269(14) -0.0494(3) 0.32724(8) 0.0222(8) Uani 1 1 d . . .
C101 C 0.8206(4) 0.335(2) 0.8742(2) 0.031(2) Uani 0.770(6) 1 d PDU A 1
C102 C 0.8500(4) 0.3449(8) 0.89943(19) 0.036(2) Uani 0.770(6) 1 d PDU A 1
C103 C 0.8999(3) 0.3536(6) 0.89930(19) 0.0363(18) Uani 0.770(6) 1 d PDU A 1
H10B H 0.9174 0.3626 0.9169 0.044 Uiso 0.770(6) 1 calc PR A 1
C104 C 0.9239(3) 0.3489(6) 0.8730(2) 0.0393(19) Uani 0.770(6) 1 d PDU A 1
H10C H 0.9583 0.3568 0.8723 0.047 Uiso 0.770(6) 1 calc PR A 1
C105 C 0.8983(4) 0.3330(7) 0.84799(19) 0.041(2) Uani 0.770(6) 1 d PDU A 1
H10D H 0.9155 0.3263 0.8301 0.050 Uiso 0.770(6) 1 calc PR A 1
C106 C 0.8462(4) 0.3263(9) 0.8481(2) 0.034(2) Uani 0.770(6) 1 d PDU A 1
C107 C 0.8189(4) 0.3016(16) 0.8210(2) 0.035(2) Uani 0.770(6) 1 d PDU A 1
C108 C 0.8448(5) 0.2843(11) 0.7950(2) 0.051(3) Uani 0.770(6) 1 d PDU A 1
H10E H 0.8791 0.2928 0.7942 0.061 Uiso 0.770(6) 1 calc PR A 1
C109 C 0.8192(5) 0.2550(13) 0.7708(3) 0.058(4) Uani 0.770(6) 1 d PDU A 1
H10F H 0.8363 0.2396 0.7534 0.069 Uiso 0.770(6) 1 calc PR A 1
C110 C 0.7696(5) 0.2476(8) 0.7715(2) 0.050(3) Uani 0.770(6) 1 d PDU A 1
H11A H 0.7525 0.2305 0.7542 0.060 Uiso 0.770(6) 1 calc PR A 1
C111 C 0.7436(4) 0.2646(13) 0.7968(3) 0.048(3) Uani 0.770(6) 1 d PDU A 1
H11B H 0.7092 0.2570 0.7969 0.057 Uiso 0.770(6) 1 calc PR A 1
C112 C 0.7679(4) 0.293(2) 0.8222(3) 0.037(2) Uani 0.770(6) 1 d PDU A 1
C113 C 0.7417(4) 0.3166(18) 0.8494(3) 0.035(2) Uani 0.770(6) 1 d PDU A 1
C114 C 0.6900(4) 0.3184(10) 0.8503(2) 0.042(2) Uani 0.770(6) 1 d PDU A 1
H11C H 0.6724 0.3029 0.8332 0.051 Uiso 0.770(6) 1 calc PR A 1
C115 C 0.6647(4) 0.3415(8) 0.8750(2) 0.044(3) Uani 0.770(6) 1 d PDU A 1
H11D H 0.6301 0.3378 0.8753 0.052 Uiso 0.770(6) 1 calc PR A 1
C116 C 0.6901(4) 0.3704(8) 0.8995(2) 0.046(3) Uani 0.770(6) 1 d PDU A 1
H11E H 0.6732 0.3931 0.9163 0.056 Uiso 0.770(6) 1 calc PR A 1
C117 C 0.7407(4) 0.3660(12) 0.8995(2) 0.044(3) Uani 0.770(6) 1 d PDU A 1
H11F H 0.7577 0.3822 0.9169 0.053 Uiso 0.770(6) 1 calc PR A 1
C118 C 0.7679(4) 0.3386(13) 0.8748(3) 0.030(2) Uani 0.770(6) 1 d PDU A 1
N101 N 0.8287(3) 0.3344(5) 0.92901(14) 0.0418(16) Uani 0.770(6) 1 d PDU A 1
O101 O 0.8357(2) 0.3998(5) 0.94665(12) 0.0527(16) Uani 0.770(6) 1 d PDU A 1
O102 O 0.8058(2) 0.2595(4) 0.93425(12) 0.0495(16) Uani 0.770(6) 1 d PDU A 1
C121 C 0.8473(9) 0.315(4) 0.8522(6) 0.0337(19) Uani 0.230(6) 1 d PDU A 2
C122 C 0.8976(8) 0.331(2) 0.8577(5) 0.0337(19) Uani 0.230(6) 1 d PDU A 2
C123 C 0.9200(10) 0.341(2) 0.8841(5) 0.0337(19) Uani 0.230(6) 1 d PDU A 2
H12A H 0.9542 0.3497 0.8856 0.040 Uiso 0.230(6) 1 calc PR A 2
C124 C 0.8910(9) 0.338(2) 0.9083(5) 0.0337(19) Uani 0.230(6) 1 d PDU A 2
H12B H 0.9049 0.3376 0.9273 0.040 Uiso 0.230(6) 1 calc PR A 2
C125 C 0.8418(10) 0.335(3) 0.9046(6) 0.0337(19) Uani 0.230(6) 1 d PDU A 2
H12C H 0.8218 0.3355 0.9215 0.040 Uiso 0.230(6) 1 calc PR A 2
C126 C 0.8182(10) 0.330(9) 0.8768(8) 0.0337(19) Uani 0.230(6) 1 d PDU A 2
C127 C 0.7641(10) 0.329(6) 0.8730(9) 0.0337(19) Uani 0.230(6) 1 d PDU A 2
C128 C 0.7345(12) 0.370(4) 0.8949(8) 0.0337(19) Uani 0.230(6) 1 d PDU A 2
H12D H 0.7481 0.4072 0.9104 0.040 Uiso 0.230(6) 1 calc PR A 2
C129 C 0.6847(12) 0.355(3) 0.8927(7) 0.0337(19) Uani 0.230(6) 1 d PDU A 2
H12E H 0.6646 0.3623 0.9094 0.040 Uiso 0.230(6) 1 calc PR A 2
C130 C 0.6645(13) 0.331(3) 0.8665(7) 0.0337(19) Uani 0.230(6) 1 d PDU A 2
H13B H 0.6300 0.3284 0.8648 0.040 Uiso 0.230(6) 1 calc PR A 2
C131 C 0.6928(11) 0.309(4) 0.8426(7) 0.0337(19) Uani 0.230(6) 1 d PDU A 2
H13C H 0.6780 0.2946 0.8244 0.040 Uiso 0.230(6) 1 calc PR A 2
C132 C 0.7437(11) 0.308(7) 0.8456(9) 0.0337(19) Uani 0.230(6) 1 d PDU A 2
C133 C 0.7758(11) 0.290(8) 0.8204(10) 0.0337(19) Uani 0.230(6) 1 d PDU A 2
C134 C 0.7554(11) 0.259(4) 0.7935(8) 0.0337(19) Uani 0.230(6) 1 d PDU A 2
H13D H 0.7209 0.2528 0.7921 0.040 Uiso 0.230(6) 1 calc PR A 2
C135 C 0.7828(12) 0.237(3) 0.7695(8) 0.0337(19) Uani 0.230(6) 1 d PDU A 2
H13E H 0.7685 0.2123 0.7522 0.040 Uiso 0.230(6) 1 calc PR A 2
C136 C 0.8325(12) 0.253(4) 0.7717(8) 0.0337(19) Uani 0.230(6) 1 d PDU A 2
H13F H 0.8525 0.2479 0.7548 0.040 Uiso 0.230(6) 1 calc PR A 2
C137 C 0.8533(12) 0.276(4) 0.7984(7) 0.0337(19) Uani 0.230(6) 1 d PDU A 2
H13G H 0.8879 0.2757 0.7997 0.040 Uiso 0.230(6) 1 calc PR A 2
C138 C 0.8265(11) 0.298(6) 0.8236(7) 0.0337(19) Uani 0.230(6) 1 d PDU A 2
N121 N 0.9306(7) 0.3537(13) 0.8331(4) 0.047(5) Uani 0.230(6) 1 d PDU A 2
O121 O 0.9637(7) 0.2970(16) 0.8281(6) 0.073(8) Uani 0.230(6) 1 d PDU A 2
O122 O 0.9214(9) 0.4276(14) 0.8191(6) 0.080(9) Uani 0.230(6) 1 d PDU A 2
C201 C 0.7847(3) 0.1244(6) 0.98341(17) 0.075(2) Uani 1 1 d DU B 3
C202 C 0.7573(4) 0.0470(7) 0.97612(15) 0.088(3) Uani 1 1 d DU B 3
H20A H 0.7230 0.0501 0.9736 0.105 Uiso 1 1 calc R B 3
C203 C 0.7836(4) -0.0366(8) 0.97267(17) 0.090(3) Uani 1 1 d DU B 3
H20B H 0.7670 -0.0947 0.9677 0.109 Uiso 1 1 calc R B 3
C204 C 0.8326(4) -0.0390(8) 0.97616(17) 0.093(3) Uani 1 1 d DU B 3
H20C H 0.8486 -0.0997 0.9742 0.111 Uiso 1 1 calc R B 3
C205 C 0.8597(4) 0.0383(8) 0.98214(18) 0.088(3) Uani 1 1 d DU B 3
H20D H 0.8942 0.0339 0.9836 0.106 Uiso 1 1 calc R B 3
C206 C 0.8350(4) 0.1275(8) 0.9862(2) 0.096(3) Uani 1 1 d DU B 3
H20E H 0.8519 0.1858 0.9906 0.115 Uiso 1 1 calc R B 3
N201 N 0.7578(3) 0.2175(6) 0.9890(2) 0.103(3) Uani 1 1 d DU B 3
O201 O 0.7149(2) 0.2215(6) 0.98025(19) 0.111(3) Uani 1 1 d DU B 3
O202 O 0.7803(3) 0.2826(6) 1.00317(19) 0.115(3) Uani 1 1 d DU B 3
C211 C 0.7767(3) 0.0361(7) 0.0737(2) 0.086(3) Uani 1 1 d DU C 4
C212 C 0.7982(3) 0.0205(9) 0.10017(17) 0.093(4) Uani 1 1 d DU C 4
H21B H 0.8017 0.0701 0.1144 0.112 Uiso 1 1 calc R C 4
C213 C 0.8142(3) -0.0724(10) 0.1046(2) 0.109(4) Uani 1 1 d DU C 4
H21C H 0.8280 -0.0901 0.1228 0.131 Uiso 1 1 calc R C 4
C214 C 0.8105(4) -0.1372(10) 0.0836(2) 0.105(4) Uani 1 1 d DU C 4
H21D H 0.8233 -0.2001 0.0872 0.126 Uiso 1 1 calc R C 4
C215 C 0.7901(5) -0.1207(9) 0.0578(2) 0.116(4) Uani 1 1 d DU C 4
H21E H 0.7896 -0.1705 0.0435 0.139 Uiso 1 1 calc R C 4
C216 C 0.7698(4) -0.0317(8) 0.05173(18) 0.090(3) Uani 1 1 d DU C 4
H21F H 0.7527 -0.0181 0.0342 0.108 Uiso 1 1 calc R C 4
N211 N 0.7575(3) 0.1319(8) 0.0672(2) 0.120(4) Uani 1 1 d DU C 4
O211 O 0.7687(4) 0.1944(7) 0.0856(3) 0.162(5) Uani 1 1 d DU C 4
O212 O 0.7289(3) 0.1430(7) 0.04549(19) 0.116(3) Uani 1 1 d DU C 4
C221 C 0.9325(4) 0.0478(9) 0.7294(2) 0.070(3) Uani 0.671(4) 1 d PDU D 5
C222 C 0.9400(3) -0.0466(8) 0.7242(2) 0.066(3) Uani 0.671(4) 1 d PDU D 5
H22B H 0.9481 -0.0898 0.7396 0.079 Uiso 0.671(4) 1 calc PR D 5
C223 C 0.9358(4) -0.0797(8) 0.6959(2) 0.062(3) Uani 0.671(4) 1 d PDU D 5
H22C H 0.9408 -0.1465 0.6919 0.075 Uiso 0.671(4) 1 calc PR D 5
C224 C 0.9248(4) -0.0193(8) 0.6740(2) 0.061(3) Uani 0.671(4) 1 d PDU D 5
H22D H 0.9249 -0.0434 0.6546 0.073 Uiso 0.671(4) 1 calc PR D 5
C225 C 0.9140(10) 0.0719(13) 0.6786(4) 0.129(7) Uani 0.671(4) 1 d PDU D 5
H22E H 0.9064 0.1136 0.6627 0.155 Uiso 0.671(4) 1 calc PR D 5
C226 C 0.9140(9) 0.1074(13) 0.7076(3) 0.122(6) Uani 0.671(4) 1 d PDU D 5
H22F H 0.9016 0.1700 0.7121 0.147 Uiso 0.671(4) 1 calc PR D 5
N221 N 0.9383(4) 0.0860(10) 0.7600(2) 0.092(4) Uani 0.671(4) 1 d PDU D 5
O221 O 0.9429(4) 0.0248(11) 0.77917(19) 0.131(6) Uani 0.671(4) 1 d PDU D 5
O222 O 0.9413(5) 0.1764(11) 0.7634(3) 0.146(7) Uani 0.671(4) 1 d PDU D 5
C231 C 0.9108(6) 0.6090(16) 0.7509(5) 0.210(11) Uani 0.671(4) 1 d PDU D 6
C232 C 0.9126(7) 0.5123(17) 0.7595(6) 0.200(10) Uani 0.671(4) 1 d PDU D 6
H23B H 0.9023 0.4921 0.7783 0.240 Uiso 0.671(4) 1 calc PR D 6
C233 C 0.9305(8) 0.4470(17) 0.7390(7) 0.224(12) Uani 0.671(4) 1 d PDU D 6
H23C H 0.9329 0.3807 0.7444 0.269 Uiso 0.671(4) 1 calc PR D 6
C234 C 0.9445(8) 0.4720(19) 0.7120(6) 0.210(12) Uani 0.671(4) 1 d PDU D 6
H23D H 0.9559 0.4235 0.6990 0.252 Uiso 0.671(4) 1 calc PR D 6
C235 C 0.9428(10) 0.563(2) 0.7034(5) 0.204(12) Uani 0.671(4) 1 d PDU D 6
H23E H 0.9524 0.5806 0.6842 0.245 Uiso 0.671(4) 1 calc PR D 6
C236 C 0.9265(11) 0.6339(19) 0.7228(5) 0.253(14) Uani 0.671(4) 1 d PDU D 6
H23F H 0.9260 0.6999 0.7169 0.303 Uiso 0.671(4) 1 calc PR D 6
N231 N 0.8903(9) 0.6843(14) 0.7712(5) 0.205(10) Uani 0.671(4) 1 d PDU D 6
O231 O 0.8785(11) 0.649(2) 0.7949(4) 0.282(13) Uani 0.671(4) 1 d PDU D 6
O232 O 0.8942(9) 0.7758(12) 0.7697(6) 0.227(11) Uani 0.671(4) 1 d PDU D 6
C241 C 0.9600(9) 0.2122(18) 0.6913(6) 0.182(13) Uani 0.329(4) 1 d PDU D 7
C242 C 0.9606(11) 0.221(2) 0.6614(6) 0.179(15) Uani 0.329(4) 1 d PDU D 7
H24B H 0.9415 0.1801 0.6494 0.215 Uiso 0.329(4) 1 calc PR D 7
C243 C 0.9894(12) 0.292(3) 0.6497(6) 0.157(15) Uani 0.329(4) 1 d PDU D 7
H24C H 0.9901 0.2988 0.6292 0.188 Uiso 0.329(4) 1 calc PR D 7
C244 C 1.0162(12) 0.350(2) 0.6658(8) 0.181(16) Uani 0.329(4) 1 d PDU D 7
H24D H 1.0357 0.3984 0.6567 0.217 Uiso 0.329(4) 1 calc PR D 7
C245 C 1.0163(14) 0.343(3) 0.6946(8) 0.215(17) Uani 0.329(4) 1 d PDU D 7
H24E H 1.0359 0.3860 0.7057 0.258 Uiso 0.329(4) 1 calc PR D 7
C246 C 0.9881(13) 0.273(3) 0.7088(6) 0.167(14) Uani 0.329(4) 1 d PDU D 7
H24F H 0.9881 0.2673 0.7294 0.201 Uiso 0.329(4) 1 calc PR D 7
N241 N 0.9288(10) 0.136(2) 0.7048(7) 0.151(10) Uani 0.329(4) 1 d PDU D 7
O241 O 0.9046(14) 0.084(3) 0.6875(9) 0.217(18) Uani 0.329(4) 1 d PDU D 7
O242 O 0.9255(15) 0.121(3) 0.7322(7) 0.246(17) Uani 0.329(4) 1 d PDU D 7
C251 C 0.9539(10) 0.638(2) 0.8078(6) 0.227(15) Uani 0.329(4) 1 d PDU D 8
C252 C 0.9874(11) 0.580(3) 0.8208(7) 0.30(2) Uani 0.329(4) 1 d PDU D 8
H25A H 1.0092 0.6052 0.8351 0.356 Uiso 0.329(4) 1 calc PR D 8
C253 C 0.9889(14) 0.484(3) 0.8126(9) 0.258(19) Uani 0.329(4) 1 d PDU D 8
H25B H 1.0122 0.4427 0.8215 0.310 Uiso 0.329(4) 1 calc PR D 8
C254 C 0.9589(15) 0.447(2) 0.7925(9) 0.240(18) Uani 0.329(4) 1 d PDU D 8
H25C H 0.9615 0.3801 0.7875 0.288 Uiso 0.329(4) 1 calc PR D 8
C255 C 0.9261(14) 0.501(3) 0.7798(7) 0.186(12) Uani 0.329(4) 1 d PDU D 8
H25D H 0.9047 0.4738 0.7657 0.223 Uiso 0.329(4) 1 calc PR D 8
C256 C 0.9226(11) 0.598(3) 0.7870(6) 0.156(12) Uani 0.329(4) 1 d PDU D 8
H25E H 0.8989 0.6380 0.7777 0.187 Uiso 0.329(4) 1 calc PR D 8
N251 N 0.9476(11) 0.743(2) 0.8142(7) 0.230(14) Uani 0.329(4) 1 d PDU D 8
O251 O 0.9744(11) 0.781(2) 0.8326(7) 0.194(18) Uani 0.329(4) 1 d PDU D 8
O252 O 0.9138(13) 0.787(3) 0.7997(9) 0.258(18) Uani 0.329(4) 1 d PDU D 8

loop_
_atom_site_aniso_label
_atom_site_aniso_U_11
_atom_site_aniso_U_22
_atom_site_aniso_U_33
_atom_site_aniso_U_23
_atom_site_aniso_U_13
_atom_site_aniso_U_12
Zn1 0.0278(3) 0.0338(3) 0.0263(3) -0.0008(2) -0.0032(2) 0.0033(2)
Zn2 0.0286(3) 0.0220(3) 0.0539(4) 0.0062(3) 0.0085(3) 0.0050(2)
Zn3 0.0415(3) 0.0317(3) 0.0217(3) 0.0044(2) -0.0087(2) -0.0082(3)
I1 0.02497(16) 0.0603(3) 0.0431(2) 0.00889(18) 0.00027(15) 0.00138(16)
I2 0.0477(2) 0.03195(19) 0.0659(3) -0.00288(18) -0.0047(2) 0.00990(16)
I3 0.0563(3) 0.0470(2) 0.0675(3) 0.0326(2) 0.0233(2) 0.0216(2)
I4 0.0419(2) 0.0408(2) 0.0901(4) -0.0130(2) 0.0015(2) -0.01175(18)
I5 0.0447(2) 0.0642(3) 0.03169(19) 0.01166(17) -0.00252(16) -0.01361(19)
I6 0.0567(2) 0.03059(18) 0.03260(18) 0.00030(14) -0.00855(16) -0.00408(16)
C1 0.060(4) 0.037(3) 0.036(3) 0.012(2) -0.013(3) -0.016(3)
C2 0.063(4) 0.034(3) 0.035(3) 0.006(2) -0.018(3) -0.015(3)
C3 0.077(5) 0.038(3) 0.051(4) -0.016(3) 0.027(3) -0.033(3)
C4 0.081(5) 0.040(3) 0.047(4) -0.013(3) 0.034(3) -0.032(3)
C5 0.025(2) 0.026(2) 0.040(3) 0.002(2) -0.003(2) -0.0043(19)
C6 0.023(2) 0.025(2) 0.034(3) 0.0024(19) -0.0024(19) -0.0010(18)
C7 0.058(4) 0.030(3) 0.038(3) -0.006(2) 0.021(3) 0.003(3)
C8 0.051(3) 0.023(2) 0.040(3) -0.002(2) 0.014(3) -0.002(2)
C9 0.038(3) 0.024(2) 0.026(2) -0.0028(19) 0.008(2) 0.004(2)
C10 0.036(3) 0.025(2) 0.026(2) -0.0016(19) 0.009(2) 0.000(2)
C11 0.027(2) 0.026(2) 0.032(3) -0.002(2) 0.001(2) -0.0028(19)
C12 0.024(2) 0.026(2) 0.029(2) 0.0001(19) -0.0001(19) -0.0040(18)
C13 0.060(4) 0.029(3) 0.026(3) 0.003(2) 0.001(2) -0.013(3)
C14 0.057(4) 0.035(3) 0.024(2) -0.002(2) 0.004(2) -0.018(3)
C15 0.035(3) 0.032(3) 0.029(2) 0.003(2) 0.000(2) -0.008(2)
C16 0.036(3) 0.024(2) 0.033(3) 0.004(2) -0.002(2) -0.009(2)
C17 0.036(3) 0.027(2) 0.022(2) 0.0032(18) -0.004(2) -0.009(2)
C18 0.030(2) 0.027(2) 0.025(2) 0.0017(19) -0.0037(19) -0.0084(19)
C21 0.031(2) 0.028(2) 0.019(2) -0.0013(18) 0.0020(18) -0.0037(19)
C22 0.031(2) 0.026(2) 0.024(2) -0.0029(18) -0.0021(19) -0.0025(19)
C23 0.037(3) 0.034(3) 0.017(2) 0.0003(19) 0.0004(19) 0.001(2)
C24 0.030(2) 0.030(2) 0.020(2) -0.0042(18) 0.0004(19) 0.0006(19)
C25 0.030(2) 0.016(2) 0.022(2) -0.0055(16) -0.0028(18) -0.0016(17)
C26 0.029(2) 0.017(2) 0.022(2) -0.0021(16) -0.0033(18) 0.0024(17)
C27 0.034(3) 0.034(3) 0.027(2) 0.001(2) 0.002(2) 0.003(2)
C28 0.027(2) 0.028(2) 0.031(3) -0.002(2) 0.001(2) -0.0006(19)
C29 0.029(3) 0.035(3) 0.042(3) 0.006(2) -0.004(2) 0.002(2)
C30 0.035(3) 0.035(3) 0.031(3) 0.006(2) -0.004(2) -0.001(2)
C31 0.027(2) 0.018(2) 0.026(2) 0.0004(17) -0.0002(18) 0.0019(17)
C32 0.028(2) 0.015(2) 0.025(2) -0.0032(17) 0.0012(18) 0.0009(17)
C33 0.032(3) 0.053(4) 0.036(3) 0.011(3) -0.009(2) -0.007(3)
C34 0.035(3) 0.045(3) 0.030(3) 0.009(2) -0.010(2) -0.008(2)
C35 0.035(3) 0.025(2) 0.021(2) 0.0003(18) -0.0012(19) 0.000(2)
C36 0.035(3) 0.023(2) 0.024(2) -0.0007(18) -0.005(2) 0.0025(19)
C37 0.036(3) 0.019(2) 0.021(2) -0.0001(17) -0.0022(19) -0.0039(19)
C38 0.033(2) 0.015(2) 0.022(2) -0.0022(16) -0.0044(19) -0.0017(18)
N1 0.028(2) 0.027(2) 0.046(3) 0.0029(19) -0.0014(19) -0.0036(17)
N2 0.039(2) 0.028(2) 0.026(2) -0.0005(17) 0.0110(18) -0.0020(18)
N3 0.036(2) 0.029(2) 0.0209(19) 0.0027(16) -0.0076(17) -0.0020(17)
N4 0.027(2) 0.024(2) 0.032(2) 0.0002(17) 0.0034(17) -0.0001(16)
N5 0.032(2) 0.025(2) 0.026(2) 0.0004(16) -0.0018(17) -0.0069(17)
N6 0.036(2) 0.026(2) 0.024(2) 0.0035(16) -0.0023(17) -0.0073(17)
N21 0.028(2) 0.027(2) 0.0214(19) -0.0018(16) -0.0019(16) 0.0030(16)
N22 0.026(2) 0.0207(19) 0.042(2) 0.0051(17) 0.0030(18) 0.0030(16)
N23 0.035(2) 0.031(2) 0.0221(19) 0.0033(16) -0.0071(17) -0.0075(18)
N24 0.030(2) 0.0218(19) 0.0205(18) -0.0032(15) -0.0001(16) 0.0008(16)
N25 0.030(2) 0.0183(18) 0.026(2) -0.0002(15) -0.0037(16) -0.0008(16)
N26 0.030(2) 0.0160(17) 0.0204(18) -0.0003(14) -0.0020(15) -0.0010(15)
C101 0.044(4) 0.015(5) 0.035(4) 0.002(5) -0.003(3) -0.001(3)
C102 0.054(5) 0.019(4) 0.034(4) 0.005(3) -0.001(3) 0.003(4)
C103 0.041(4) 0.028(4) 0.040(4) 0.007(3) -0.001(4) -0.009(3)
C104 0.037(4) 0.029(4) 0.052(5) 0.004(4) -0.004(4) 0.001(3)
C105 0.052(5) 0.027(4) 0.045(5) 0.007(4) 0.013(4) 0.003(3)
C106 0.050(4) 0.014(4) 0.039(4) 0.014(3) 0.003(3) 0.005(3)
C107 0.056(5) 0.016(3) 0.032(4) 0.005(4) 0.000(3) 0.006(5)
C108 0.080(8) 0.035(6) 0.039(5) 0.003(4) 0.000(5) 0.016(5)
C109 0.097(11) 0.034(4) 0.042(5) 0.000(4) 0.005(6) 0.021(8)
C110 0.099(9) 0.019(4) 0.033(4) 0.006(3) -0.021(5) 0.009(5)
C111 0.074(7) 0.025(4) 0.044(5) 0.013(4) -0.020(5) -0.001(6)
C112 0.062(6) 0.015(4) 0.034(4) 0.008(3) -0.008(4) 0.002(7)
C113 0.046(4) 0.015(6) 0.043(5) 0.009(4) -0.002(3) -0.004(3)
C114 0.051(5) 0.025(5) 0.051(6) 0.013(5) -0.009(5) -0.005(4)
C115 0.045(4) 0.021(5) 0.065(8) 0.008(5) -0.001(5) -0.003(3)
C116 0.054(5) 0.028(5) 0.057(6) -0.011(4) 0.006(5) 0.002(4)
C117 0.052(5) 0.038(5) 0.042(5) -0.005(5) -0.005(4) 0.008(4)
C118 0.046(4) 0.011(6) 0.033(4) 0.001(3) -0.003(3) 0.000(3)
N101 0.056(4) 0.034(3) 0.035(3) 0.002(3) 0.001(3) 0.004(3)
O101 0.074(4) 0.055(4) 0.029(3) -0.011(3) -0.009(3) 0.000(3)
O102 0.077(4) 0.039(3) 0.032(3) 0.009(2) 0.005(3) -0.001(3)
C121 0.043(3) 0.015(3) 0.043(4) 0.007(3) -0.004(3) -0.001(3)
C122 0.043(3) 0.015(3) 0.043(4) 0.007(3) -0.004(3) -0.001(3)
C123 0.043(3) 0.015(3) 0.043(4) 0.007(3) -0.004(3) -0.001(3)
C124 0.043(3) 0.015(3) 0.043(4) 0.007(3) -0.004(3) -0.001(3)
C125 0.043(3) 0.015(3) 0.043(4) 0.007(3) -0.004(3) -0.001(3)
C126 0.043(3) 0.015(3) 0.043(4) 0.007(3) -0.004(3) -0.001(3)
C127 0.043(3) 0.015(3) 0.043(4) 0.007(3) -0.004(3) -0.001(3)
C128 0.043(3) 0.015(3) 0.043(4) 0.007(3) -0.004(3) -0.001(3)
C129 0.043(3) 0.015(3) 0.043(4) 0.007(3) -0.004(3) -0.001(3)
C130 0.043(3) 0.015(3) 0.043(4) 0.007(3) -0.004(3) -0.001(3)
C131 0.043(3) 0.015(3) 0.043(4) 0.007(3) -0.004(3) -0.001(3)
C132 0.043(3) 0.015(3) 0.043(4) 0.007(3) -0.004(3) -0.001(3)
C133 0.043(3) 0.015(3) 0.043(4) 0.007(3) -0.004(3) -0.001(3)
C134 0.043(3) 0.015(3) 0.043(4) 0.007(3) -0.004(3) -0.001(3)
C135 0.043(3) 0.015(3) 0.043(4) 0.007(3) -0.004(3) -0.001(3)
C136 0.043(3) 0.015(3) 0.043(4) 0.007(3) -0.004(3) -0.001(3)
C137 0.043(3) 0.015(3) 0.043(4) 0.007(3) -0.004(3) -0.001(3)
C138 0.043(3) 0.015(3) 0.043(4) 0.007(3) -0.004(3) -0.001(3)
N121 0.050(12) 0.032(10) 0.059(13) 0.010(10) 0.005(11) -0.011(9)
O121 0.046(12) 0.056(14) 0.12(2) 0.002(14) 0.019(13) 0.011(10)
O122 0.085(17) 0.040(12) 0.12(2) 0.028(13) 0.053(15) 0.003(11)
C201 0.080(6) 0.082(6) 0.063(5) -0.010(4) -0.013(4) 0.006(5)
C202 0.125(8) 0.097(7) 0.041(4) -0.013(4) -0.004(5) -0.006(7)
C203 0.112(8) 0.111(8) 0.048(5) 0.002(5) -0.003(5) 0.032(7)
C204 0.142(10) 0.101(8) 0.035(4) -0.005(4) -0.003(5) 0.020(7)
C205 0.113(8) 0.106(8) 0.046(4) -0.013(5) -0.002(5) 0.023(7)
C206 0.105(8) 0.111(8) 0.071(6) -0.019(6) -0.014(6) 0.011(7)
N201 0.084(6) 0.088(6) 0.136(8) -0.027(6) -0.015(6) -0.006(5)
O201 0.063(4) 0.135(7) 0.135(7) -0.006(5) -0.025(4) 0.001(4)
O202 0.094(5) 0.123(7) 0.127(7) -0.036(5) -0.010(5) -0.006(5)
C211 0.054(5) 0.110(8) 0.094(7) 0.010(6) 0.022(5) 0.009(5)
C212 0.043(4) 0.182(11) 0.055(5) -0.041(6) -0.004(4) 0.011(6)
C213 0.063(6) 0.208(14) 0.057(5) -0.009(7) -0.007(4) 0.039(7)
C214 0.092(7) 0.162(11) 0.061(6) 0.022(7) -0.015(5) -0.006(7)
C215 0.152(11) 0.120(10) 0.075(7) 0.009(7) -0.022(7) -0.002(9)
C216 0.097(7) 0.134(9) 0.040(4) -0.007(5) -0.010(4) -0.025(7)
N211 0.076(6) 0.166(11) 0.119(8) -0.029(8) -0.020(6) -0.029(7)
O211 0.127(8) 0.124(8) 0.236(12) -0.021(8) -0.079(8) -0.041(6)
O212 0.087(5) 0.148(8) 0.114(6) 0.012(6) -0.004(5) -0.014(5)
C221 0.074(7) 0.099(9) 0.036(5) -0.019(6) 0.000(5) 0.007(7)
C222 0.060(6) 0.081(8) 0.056(6) 0.013(6) 0.013(5) -0.018(6)
C223 0.069(7) 0.074(7) 0.043(5) -0.008(5) 0.012(5) -0.020(6)
C224 0.074(7) 0.069(7) 0.040(5) -0.018(5) 0.005(5) -0.018(6)
C225 0.180(17) 0.134(14) 0.074(11) -0.032(11) -0.031(12) 0.041(13)
C226 0.166(15) 0.129(13) 0.072(10) -0.034(10) -0.035(11) 0.054(12)
N221 0.051(6) 0.176(14) 0.048(6) -0.045(8) -0.002(5) 0.016(7)
O221 0.091(8) 0.275(18) 0.028(4) -0.030(7) 0.010(5) 0.013(9)
O222 0.143(12) 0.199(15) 0.097(9) -0.082(10) -0.022(8) 0.084(11)
C231 0.130(17) 0.25(2) 0.25(2) 0.11(2) 0.045(17) -0.017(18)
C232 0.180(18) 0.20(2) 0.22(2) 0.059(19) 0.009(18) -0.069(18)
C233 0.166(18) 0.23(2) 0.28(3) 0.01(2) -0.01(2) -0.135(17)
C234 0.122(16) 0.24(3) 0.27(3) 0.04(2) -0.077(18) -0.091(17)
C235 0.142(18) 0.28(3) 0.19(2) 0.08(2) 0.027(16) 0.102(19)
C236 0.18(2) 0.31(3) 0.27(3) 0.11(3) -0.03(2) 0.05(2)
N231 0.151(17) 0.28(2) 0.19(2) 0.087(19) 0.035(15) -0.016(18)
O231 0.32(3) 0.38(3) 0.152(17) 0.01(2) 0.099(19) -0.06(2)
O232 0.22(2) 0.107(13) 0.35(3) 0.055(17) 0.02(2) -0.004(14)
C241 0.25(3) 0.18(3) 0.11(2) 0.01(2) 0.02(2) 0.02(3)
C242 0.26(4) 0.19(3) 0.09(2) -0.01(2) 0.01(3) 0.11(3)
C243 0.21(4) 0.17(3) 0.09(2) 0.03(2) -0.03(2) 0.09(3)
C244 0.24(4) 0.20(4) 0.10(2) 0.02(3) -0.05(3) -0.02(3)
C245 0.27(4) 0.25(4) 0.13(3) 0.01(3) 0.01(3) -0.06(3)
C246 0.22(3) 0.23(3) 0.055(18) 0.01(2) 0.01(2) -0.06(3)
N241 0.19(2) 0.174(19) 0.086(16) -0.012(16) -0.023(17) 0.031(18)
O241 0.28(4) 0.24(3) 0.14(3) 0.01(3) -0.15(3) 0.04(3)
O242 0.24(3) 0.31(4) 0.18(3) 0.03(3) 0.00(3) 0.01(3)
C251 0.21(3) 0.32(3) 0.16(3) 0.07(3) 0.04(2) 0.03(3)
C252 0.32(4) 0.36(4) 0.21(3) 0.06(4) 0.08(3) -0.08(4)
C253 0.32(4) 0.27(4) 0.18(3) 0.07(3) 0.10(3) -0.20(3)
C254 0.26(3) 0.27(3) 0.19(3) 0.09(3) 0.02(3) -0.18(3)
C255 0.19(2) 0.21(2) 0.16(2) 0.11(2) 0.01(2) -0.12(2)
C256 0.12(2) 0.24(3) 0.10(2) -0.01(2) 0.044(19) -0.05(2)
N251 0.21(3) 0.28(3) 0.20(3) 0.03(3) 0.00(2) 0.01(3)
O251 0.10(2) 0.12(2) 0.36(5) 0.04(3) 0.07(3) -0.050(18)
O252 0.29(4) 0.28(4) 0.20(3) 0.00(3) 0.07(3) -0.04(3)

loop_
_atom_type_symbol
_atom_type_description
_atom_type_scat_dispersion_real
_atom_type_scat_dispersion_imag
_atom_type_scat_source
C C 0.0033 0.0016 'International Tables Vol C Tables 4.2.6.8 and 6.1.1.4'
H H 0.0000 0.0000 'International Tables Vol C Tables 4.2.6.8 and 6.1.1.4'
N N 0.0061 0.0033 'International Tables Vol C Tables 4.2.6.8 and 6.1.1.4'
O O 0.0106 0.0060 'International Tables Vol C Tables 4.2.6.8 and 6.1.1.4'
Zn Zn 0.2839 1.4301 'International Tables Vol C Tables 4.2.6.8 and 6.1.1.4'
I I -0.4742 1.8119 'International Tables Vol C Tables 4.2.6.8 and 6.1.1.4'

loop_
_geom_angle_atom_site_label_1
_geom_angle_atom_site_label_2
_geom_angle_atom_site_label_3
_geom_angle
_geom_angle_site_symmetry_1
_geom_angle_site_symmetry_3
N3 Zn1 N21 99.83(16) . .
N3 Zn1 I1 108.43(12) . .
N21 Zn1 I1 105.17(12) . .
N3 Zn1 I2 110.80(12) . .
N21 Zn1 I2 104.06(12) . .
I1 Zn1 I2 125.26(3) . .
N1 Zn2 N22 102.26(17) 4_456 .
N1 Zn2 I4 110.30(13) 4_456 .
N22 Zn2 I4 103.37(13) . .
N1 Zn2 I3 107.97(14) 4_456 .
N22 Zn2 I3 108.19(12) . .
I4 Zn2 I3 122.77(3) . .
N2 Zn3 N23 104.56(17) 2_654 .
N2 Zn3 I5 109.85(13) 2_654 .
N23 Zn3 I5 108.49(12) . .
N2 Zn3 I6 106.59(13) 2_654 .
N23 Zn3 I6 106.96(13) . .
I5 Zn3 I6 119.38(3) . .
N1 C1 C2 122.2(5) . .
C5 C2 C1 119.5(6) . .
N1 C3 C4 123.7(6) . .
C5 C4 C3 118.5(6) . .
C2 C5 C4 118.5(5) . .
C2 C5 C6 121.5(5) . .
C4 C5 C6 120.0(5) . .
N6 C6 N4 125.2(4) . .
N6 C6 C5 117.0(4) . .
N4 C6 C5 117.7(5) . .
N2 C7 C8 123.1(5) . .
C11 C8 C7 118.6(5) . .
N2 C9 C10 121.8(5) . .
C9 C10 C11 119.6(5) . .
C8 C11 C10 118.9(5) . .
C8 C11 C12 121.7(5) . .
C10 C11 C12 119.4(4) . .
N5 C12 N4 125.4(4) . .
N5 C12 C11 117.0(4) . .
N4 C12 C11 117.5(4) . .
N3 C13 C14 122.7(5) . .
C17 C14 C13 119.3(5) . .
N3 C15 C16 122.4(5) . .
C15 C16 C17 119.1(5) . .
C14 C17 C16 118.5(5) . .
C14 C17 C18 122.0(5) . .
C16 C17 C18 119.5(4) . .
N6 C18 N5 125.4(5) . .
N6 C18 C17 118.5(4) . .
N5 C18 C17 115.9(4) . .
N21 C21 C22 122.6(5) . .
C21 C22 C25 119.3(4) . .
N21 C23 C24 123.5(4) . .
C23 C24 C25 118.4(5) . .
C24 C25 C22 118.2(4) . .
C24 C25 C26 121.3(4) . .
C22 C25 C26 120.6(4) . .
N24 C26 N26 124.6(4) . .
N24 C26 C25 117.5(4) . .
N26 C26 C25 117.9(4) . .
N22 C27 C28 122.8(5) . .
C27 C28 C31 119.2(5) . .
N22 C29 C30 123.3(5) . .
C29 C30 C31 118.8(5) . .
C28 C31 C30 118.2(5) . .
C28 C31 C32 120.3(4) . .
C30 C31 C32 121.5(4) . .
N24 C32 N25 125.4(4) . .
N24 C32 C31 116.5(4) . .
N25 C32 C31 118.0(4) . .
N23 C33 C34 122.6(5) . .
C37 C34 C33 118.3(5) . .
N23 C35 C36 122.4(5) . .
C37 C36 C35 119.1(5) . .
C36 C37 C34 119.3(4) . .
C36 C37 C38 120.5(4) . .
C34 C37 C38 120.1(5) . .
N25 C38 N26 125.3(4) . .
N25 C38 C37 118.1(4) . .
N26 C38 C37 116.5(4) . .
C3 N1 C1 117.5(5) . .
C3 N1 Zn2 120.6(4) . 4_556
C1 N1 Zn2 121.7(4) . 4_556
C9 N2 C7 118.0(4) . .
C9 N2 Zn3 118.6(3) . 2_655
C7 N2 Zn3 123.2(4) . 2_655
C13 N3 C15 118.0(5) . .
C13 N3 Zn1 121.5(4) . .
C15 N3 Zn1 119.9(3) . .
C6 N4 C12 114.4(4) . .
C18 N5 C12 114.6(4) . .
C18 N6 C6 115.0(4) . .
C23 N21 C21 118.1(4) . .
C23 N21 Zn1 121.2(3) . .
C21 N21 Zn1 120.6(3) . .
C27 N22 C29 117.7(4) . .
C27 N22 Zn2 120.4(4) . .
C29 N22 Zn2 121.6(4) . .
C35 N23 C33 118.2(4) . .
C35 N23 Zn3 122.0(3) . .
C33 N23 Zn3 118.8(4) . .
C32 N24 C26 115.2(4) . .
C38 N25 C32 114.3(4) . .
C38 N26 C26 115.1(4) . .
C106 C101 C102 115.0(10) . .
C106 C101 C118 121.5(10) . .
C102 C101 C118 123.4(9) . .
C103 C102 C101 125.0(8) . .
C103 C102 N101 113.8(7) . .
C101 C102 N101 120.8(9) . .
C104 C103 C102 118.4(8) . .
C105 C104 C103 120.0(8) . .
C104 C105 C106 121.4(8) . .
C101 C106 C105 120.0(10) . .
C101 C106 C107 118.8(10) . .
C105 C106 C107 121.0(9) . .
C112 C107 C108 121.3(10) . .
C112 C107 C106 119.3(8) . .
C108 C107 C106 119.4(10) . .
C109 C108 C107 118.5(13) . .
C108 C109 C110 120.8(11) . .
C109 C110 C111 121.4(9) . .
C110 C111 C112 120.1(10) . .
C107 C112 C111 117.9(9) . .
C107 C112 C113 119.8(11) . .
C111 C112 C113 122.3(11) . .
C118 C113 C114 118.9(9) . .
C118 C113 C112 120.1(10) . .
C114 C113 C112 121.0(10) . .
C115 C114 C113 122.4(9) . .
C114 C115 C116 119.0(9) . .
C117 C116 C115 119.4(9) . .
C118 C117 C116 122.8(9) . .
C113 C118 C117 117.1(9) . .
C113 C118 C101 119.2(9) . .
C117 C118 C101 123.6(9) . .
O101 N101 O102 124.5(7) . .
O101 N101 C102 118.0(7) . .
O102 N101 C102 117.4(7) . .
C126 C121 C122 113(2) . .
C126 C121 C138 122(2) . .
C122 C121 C138 125(2) . .
C123 C122 C121 127.7(18) . .
C123 C122 N121 112.5(18) . .
C121 C122 N121 119.3(19) . .
C122 C123 C124 117(2) . .
C125 C124 C123 118(2) . .
C124 C125 C126 124(2) . .
C121 C126 C125 118(2) . .
C121 C126 C127 118(2) . .
C125 C126 C127 124(2) . .
C132 C127 C128 119(3) . .
C132 C127 C126 120(2) . .
C128 C127 C126 119(3) . .
C129 C128 C127 117(2) . .
C128 C129 C130 120(2) . .
C129 C130 C131 122(2) . .
C130 C131 C132 119(2) . .
C127 C132 C131 119(2) . .
C127 C132 C133 120(2) . .
C131 C132 C133 121(2) . .
C138 C133 C134 121(2) . .
C138 C133 C132 119(2) . .
C134 C133 C132 120(2) . .
C135 C134 C133 123(2) . .
C134 C135 C136 117(2) . .
C137 C136 C135 120(2) . .
C138 C137 C136 124(2) . .
C133 C138 C137 114(2) . .
C133 C138 C121 120(2) . .
C137 C138 C121 125(2) . .
O121 N121 O122 126(2) . .
O121 N121 C122 117.6(19) . .
O122 N121 C122 116.6(19) . .
C202 C201 C206 127.0(9) . .
C202 C201 N201 116.5(8) . .
C206 C201 N201 116.5(8) . .
C201 C202 C203 113.8(10) . .
C202 C203 C204 121.9(11) . .
C205 C204 C203 124.1(11) . .
C204 C205 C206 117.3(10) . .
C201 C206 C205 115.8(10) . .
O201 N201 O202 126.4(9) . .
O201 N201 C201 116.6(8) . .
O202 N201 C201 116.9(8) . .
C212 C211 C216 126.7(9) . .
C212 C211 N211 118.7(9) . .
C216 C211 N211 114.6(9) . .
C213 C212 C211 114.6(9) . .
C214 C213 C212 120.2(9) . .
C213 C214 C215 124.5(12) . .
C214 C215 C216 120.3(11) . .
C215 C216 C211 113.5(9) . .
O211 N211 O212 126.7(12) . .
O211 N211 C211 113.7(10) . .
O212 N211 C211 119.3(9) . .
C222 C221 C226 120.2(10) . .
C222 C221 N221 119.2(10) . .
C226 C221 N221 120.2(11) . .
C221 C222 C223 118.4(10) . .
C224 C223 C222 121.3(10) . .
C225 C224 C223 121.9(11) . .
C224 C225 C226 118.8(15) . .
C225 C226 C221 118.1(14) . .
O221 N221 O222 126.1(11) . .
O221 N221 C221 116.0(11) . .
O222 N221 C221 117.7(12) . .
C232 C231 C236 119.0(16) . .
C232 C231 N231 119.9(17) . .
C236 C231 N231 121.0(18) . .
C233 C232 C231 116.1(18) . .
C234 C233 C232 124(2) . .
C235 C234 C233 121(2) . .
C234 C235 C236 118.9(19) . .
C235 C236 C231 121.1(18) . .
O231 N231 O232 117(2) . .
O231 N231 C231 112.0(17) . .
O232 N231 C231 128.5(18) . .
C242 C241 C246 120.9(17) . .
C242 C241 N241 119.1(19) . .
C246 C241 N241 120.0(19) . .
C243 C242 C241 117.8(19) . .
C244 C243 C242 123(2) . .
C245 C244 C243 121(2) . .
C244 C245 C246 121(2) . .
C245 C246 C241 116.7(18) . .
O241 N241 O242 120(2) . .
O241 N241 C241 116(2) . .
O242 N241 C241 124(2) . .
C252 C251 C256 119.6(18) . .
C252 C251 N251 124(2) . .
C256 C251 N251 116.4(19) . .
C251 C252 C253 117(2) . .
C254 C253 C252 123(2) . .
C255 C254 C253 121(2) . .
C254 C255 C256 120(2) . .
C255 C256 C251 120(2) . .
O252 N251 C251 116(2) . .
O252 N251 O251 126(2) . .
C251 N251 O251 119(2) . .

loop_
_geom_bond_atom_site_label_1
_geom_bond_atom_site_label_2
_geom_bond_distance
_geom_bond_site_symmetry_2
Zn1 N3 2.064(4) .
Zn1 N21 2.075(4) .
Zn1 I1 2.5470(7) .
Zn1 I2 2.5473(8) .
Zn2 N1 2.056(4) 4_456
Zn2 N22 2.073(4) .
Zn2 I4 2.5419(9) .
Zn2 I3 2.5529(9) .
Zn3 N2 2.043(4) 2_654
Zn3 N23 2.052(4) .
Zn3 I5 2.5487(8) .
Zn3 I6 2.5653(8) .
C1 N1 1.340(8) .
C1 C2 1.389(8) .
C2 C5 1.372(8) .
C3 N1 1.329(8) .
C3 C4 1.382(8) .
C4 C5 1.382(8) .
C5 C6 1.486(7) .
C6 N6 1.339(7) .
C6 N4 1.341(6) .
C7 N2 1.350(7) .
C7 C8 1.379(8) .
C8 C11 1.374(7) .
C9 N2 1.348(6) .
C9 C10 1.376(7) .
C10 C11 1.394(7) .
C11 C12 1.480(7) .
C12 N5 1.337(6) .
C12 N4 1.343(6) .
C13 N3 1.341(7) .
C13 C14 1.381(8) .
C14 C17 1.378(7) .
C15 N3 1.352(7) .
C15 C16 1.375(7) .
C16 C17 1.397(7) .
C17 C18 1.488(7) .
C18 N6 1.328(6) .
C18 N5 1.338(6) .
C21 N21 1.349(6) .
C21 C22 1.373(7) .
C22 C25 1.396(7) .
C23 N21 1.326(7) .
C23 C24 1.385(7) .
C24 C25 1.395(7) .
C25 C26 1.467(6) .
C26 N24 1.339(6) .
C26 N26 1.336(6) .
C27 N22 1.344(7) .
C27 C28 1.381(7) .
C28 C31 1.391(7) .
C29 N22 1.344(7) .
C29 C30 1.377(8) .
C30 C31 1.396(7) .
C31 C32 1.478(6) .
C32 N24 1.328(6) .
C32 N25 1.341(6) .
C33 N23 1.345(7) .
C33 C34 1.395(8) .
C34 C37 1.384(7) .
C35 N23 1.339(6) .
C35 C36 1.387(7) .
C36 C37 1.376(7) .
C37 C38 1.487(6) .
C38 N25 1.339(6) .
C38 N26 1.335(6) .
N1 Zn2 2.056(4) 4_556
N2 Zn3 2.043(4) 2_655
C101 C106 1.398(9) .
C101 C102 1.417(12) .
C101 C118 1.446(13) .
C102 C103 1.372(12) .
C102 N101 1.486(10) .
C103 C104 1.377(12) .
C104 C105 1.363(12) .
C105 C106 1.432(13) .
C106 C107 1.491(14) .
C107 C112 1.404(15) .
C107 C108 1.410(13) .
C108 C109 1.373(16) .
C109 C110 1.366(16) .
C110 C111 1.382(14) .
C111 C112 1.399(13) .
C112 C113 1.481(10) .
C113 C118 1.404(12) .
C113 C114 1.417(13) .
C114 C115 1.368(13) .
C115 C116 1.383(13) .
C116 C117 1.389(14) .
C117 C118 1.408(13) .
N101 O101 1.228(8) .
N101 O102 1.232(8) .
C121 C126 1.400(16) .
C121 C122 1.42(2) .
C121 C138 1.45(2) .
C122 C123 1.37(2) .
C122 N121 1.479(18) .
C123 C124 1.37(2) .
C124 C125 1.36(2) .
C125 C126 1.43(2) .
C126 C127 1.49(2) .
C127 C132 1.41(2) .
C127 C128 1.41(2) .
C128 C129 1.38(2) .
C129 C130 1.37(2) .
C130 C131 1.38(2) .
C131 C132 1.40(2) .
C132 C133 1.477(16) .
C133 C138 1.40(2) .
C133 C134 1.42(2) .
C134 C135 1.37(2) .
C135 C136 1.38(2) .
C136 C137 1.39(2) .
C137 C138 1.41(2) .
N121 O121 1.222(17) .
N121 O122 1.231(17) .
C201 C202 1.347(11) .
C201 C206 1.389(11) .
C201 N201 1.503(10) .
C202 C203 1.368(11) .
C203 C204 1.354(12) .
C204 C205 1.327(12) .
C205 C206 1.417(12) .
N201 O201 1.244(9) .
N201 O202 1.270(9) .
C211 C212 1.369(11) .
C211 C216 1.388(11) .
C211 N211 1.453(12) .
C212 C213 1.370(13) .
C213 C214 1.317(13) .
C214 C215 1.329(12) .
C215 C216 1.377(13) .
N211 O211 1.246(11) .
N211 O212 1.277(10) .
C221 C222 1.341(13) .
C221 C226 1.388(15) .
C221 N221 1.510(11) .
C222 C223 1.378(12) .
C223 C224 1.340(13) .
C224 C225 1.309(16) .
C225 C226 1.422(16) .
N221 O221 1.225(13) .
N221 O222 1.259(13) .
C231 C232 1.391(16) .
C231 C236 1.403(16) .
C231 N231 1.506(15) .
C232 C233 1.392(16) .
C233 C234 1.341(17) .
C234 C235 1.322(17) .
C235 C236 1.393(17) .
N231 O231 1.235(15) .
N231 O232 1.267(15) .
C241 C242 1.374(16) .
C241 C246 1.396(17) .
C241 N241 1.496(16) .
C242 C243 1.361(17) .
C243 C244 1.321(17) .
C244 C245 1.323(18) .
C245 C246 1.399(18) .
N241 O241 1.256(16) .
N241 O242 1.276(16) .
C251 C252 1.354(17) .
C251 C256 1.394(17) .
C251 N251 1.491(16) .
C252 C253 1.380(17) .
C253 C254 1.337(17) .
C254 C255 1.308(18) .
C255 C256 1.385(18) .
N251 O252 1.292(17) .
N251 O251 1.233(16) .

loop_
_geom_torsion_atom_site_label_1
_geom_torsion_atom_site_label_2
_geom_torsion_atom_site_label_3
_geom_torsion_atom_site_label_4
_geom_torsion
_geom_torsion_site_symmetry_1
_geom_torsion_site_symmetry_4
N1 C1 C2 C5 0.4(10) . .
N1 C3 C4 C5 0.0(13) . .
C1 C2 C5 C4 -0.2(10) . .
C1 C2 C5 C6 -177.3(6) . .
C3 C4 C5 C2 0.1(11) . .
C3 C4 C5 C6 177.1(6) . .
C2 C5 C6 N6 14.1(8) . .
C4 C5 C6 N6 -162.8(6) . .
C2 C5 C6 N4 -169.3(5) . .
C4 C5 C6 N4 13.7(8) . .
N2 C7 C8 C11 0.3(10) . .
N2 C9 C10 C11 -0.7(8) . .
C7 C8 C11 C10 -0.7(9) . .
C7 C8 C11 C12 -179.1(5) . .
C9 C10 C11 C8 0.9(8) . .
C9 C10 C11 C12 179.3(5) . .
C8 C11 C12 N5 -163.1(5) . .
C10 C11 C12 N5 18.6(7) . .
C8 C11 C12 N4 19.6(7) . .
C10 C11 C12 N4 -158.7(5) . .
N3 C13 C14 C17 0.0(9) . .
N3 C15 C16 C17 -0.7(8) . .
C13 C14 C17 C16 -0.5(9) . .
C13 C14 C17 C18 -178.0(5) . .
C15 C16 C17 C14 0.8(8) . .
C15 C16 C17 C18 178.4(5) . .
C14 C17 C18 N6 -176.5(5) . .
C16 C17 C18 N6 6.0(7) . .
C14 C17 C18 N5 7.2(8) . .
C16 C17 C18 N5 -170.3(5) . .
N21 C21 C22 C25 0.5(7) . .
N21 C23 C24 C25 0.5(8) . .
C23 C24 C25 C22 -0.1(7) . .
C23 C24 C25 C26 178.8(4) . .
C21 C22 C25 C24 -0.3(7) . .
C21 C22 C25 C26 -179.3(4) . .
C24 C25 C26 N24 2.1(6) . .
C22 C25 C26 N24 -179.0(4) . .
C24 C25 C26 N26 -178.4(4) . .
C22 C25 C26 N26 0.5(6) . .
N22 C27 C28 C31 0.8(8) . .
N22 C29 C30 C31 1.2(8) . .
C27 C28 C31 C30 1.0(7) . .
C27 C28 C31 C32 -178.2(4) . .
C29 C30 C31 C28 -1.9(7) . .
C29 C30 C31 C32 177.2(5) . .
C28 C31 C32 N24 8.8(6) . .
C30 C31 C32 N24 -170.3(4) . .
C28 C31 C32 N25 -170.2(4) . .
C30 C31 C32 N25 10.7(7) . .
N23 C33 C34 C37 0.5(9) . .
N23 C35 C36 C37 0.4(7) . .
C35 C36 C37 C34 1.9(7) . .
C35 C36 C37 C38 -175.3(4) . .
C33 C34 C37 C36 -2.3(8) . .
C33 C34 C37 C38 174.8(5) . .
C36 C37 C38 N25 -172.7(4) . .
C34 C37 C38 N25 10.2(7) . .
C36 C37 C38 N26 9.7(6) . .
C34 C37 C38 N26 -167.4(5) . .
C4 C3 N1 C1 0.1(11) . .
C4 C3 N1 Zn2 -175.0(6) . 4_556
C2 C1 N1 C3 -0.3(10) . .
C2 C1 N1 Zn2 174.7(5) . 4_556
C10 C9 N2 C7 0.3(8) . .
C10 C9 N2 Zn3 176.0(4) . 2_655
C8 C7 N2 C9 -0.1(10) . .
C8 C7 N2 Zn3 -175.6(5) . 2_655
C14 C13 N3 C15 0.2(9) . .
C14 C13 N3 Zn1 -171.4(5) . .
C16 C15 N3 C13 0.2(8) . .
C16 C15 N3 Zn1 171.9(4) . .
N21 Zn1 N3 C13 79.8(4) . .
I1 Zn1 N3 C13 -170.4(4) . .
I2 Zn1 N3 C13 -29.4(5) . .
N21 Zn1 N3 C15 -91.6(4) . .
I1 Zn1 N3 C15 18.2(4) . .
I2 Zn1 N3 C15 159.2(4) . .
N6 C6 N4 C12 0.2(7) . .
C5 C6 N4 C12 -176.1(4) . .
N5 C12 N4 C6 -0.1(7) . .
C11 C12 N4 C6 177.0(4) . .
N6 C18 N5 C12 -2.3(7) . .
C17 C18 N5 C12 173.8(4) . .
N4 C12 N5 C18 1.0(7) . .
C11 C12 N5 C18 -176.0(4) . .
N5 C18 N6 C6 2.3(8) . .
C17 C18 N6 C6 -173.7(4) . .
N4 C6 N6 C18 -1.2(7) . .
C5 C6 N6 C18 175.1(4) . .
C24 C23 N21 C21 -0.4(7) . .
C24 C23 N21 Zn1 -176.1(4) . .
C22 C21 N21 C23 -0.1(7) . .
C22 C21 N21 Zn1 175.6(4) . .
N3 Zn1 N21 C23 -47.8(4) . .
I1 Zn1 N21 C23 -160.1(4) . .
I2 Zn1 N21 C23 66.7(4) . .
N3 Zn1 N21 C21 136.6(4) . .
I1 Zn1 N21 C21 24.3(4) . .
I2 Zn1 N21 C21 -108.9(4) . .
C28 C27 N22 C29 -1.6(8) . .
C28 C27 N22 Zn2 171.7(4) . .
C30 C29 N22 C27 0.6(8) . .
C30 C29 N22 Zn2 -172.6(4) . .
N1 Zn2 N22 C27 99.5(4) 4_456 .
I4 Zn2 N22 C27 -145.9(4) . .
I3 Zn2 N22 C27 -14.3(4) . .
N1 Zn2 N22 C29 -87.4(4) 4_456 .
I4 Zn2 N22 C29 27.2(4) . .
I3 Zn2 N22 C29 158.8(4) . .
C36 C35 N23 C33 -2.2(7) . .
C36 C35 N23 Zn3 166.3(4) . .
C34 C33 N23 C35 1.7(9) . .
C34 C33 N23 Zn3 -167.2(5) . .
N2 Zn3 N23 C35 117.3(4) 2_654 .
I5 Zn3 N23 C35 0.1(4) . .
I6 Zn3 N23 C35 -129.9(4) . .
N2 Zn3 N23 C33 -74.2(4) 2_654 .
I5 Zn3 N23 C33 168.6(4) . .
I6 Zn3 N23 C33 38.6(4) . .
N25 C32 N24 C26 0.4(7) . .
C31 C32 N24 C26 -178.4(4) . .
N26 C26 N24 C32 -0.4(7) . .
C25 C26 N24 C32 179.0(4) . .
N26 C38 N25 C32 0.4(6) . .
C37 C38 N25 C32 -177.0(4) . .
N24 C32 N25 C38 -0.4(6) . .
C31 C32 N25 C38 178.5(4) . .
N25 C38 N26 C26 -0.4(6) . .
C37 C38 N26 C26 177.1(4) . .
N24 C26 N26 C38 0.4(6) . .
C25 C26 N26 C38 -179.1(4) . .
C106 C101 C102 C103 5(3) . .
C118 C101 C102 C103 -171.6(19) . .
C106 C101 C102 N101 -167.3(16) . .
C118 C101 C102 N101 16(3) . .
C101 C102 C103 C104 -2(2) . .
N101 C102 C103 C104 170.3(7) . .
C102 C103 C104 C105 -2.0(12) . .
C103 C104 C105 C106 3.6(13) . .
C102 C101 C106 C105 -3(3) . .
C118 C101 C106 C105 173.4(19) . .
C102 C101 C106 C107 171.5(18) . .
C118 C101 C106 C107 -12(3) . .
C104 C105 C106 C101 -1(2) . .
C104 C105 C106 C107 -175.4(12) . .
C101 C106 C107 C112 3(3) . .
C105 C106 C107 C112 178.0(18) . .
C101 C106 C107 C108 -174(2) . .
C105 C106 C107 C108 0(2) . .
C112 C107 C108 C109 -2(3) . .
C106 C107 C108 C109 175.4(14) . .
C107 C108 C109 C110 3(2) . .
C108 C109 C110 C111 -3(2) . .
C109 C110 C111 C112 2(2) . .
C108 C107 C112 C111 1(3) . .
C106 C107 C112 C111 -176.7(19) . .
C108 C107 C112 C113 -177(2) . .
C106 C107 C112 C113 6(3) . .
C110 C111 C112 C107 -1(3) . .
C110 C111 C112 C113 177(2) . .
C107 C112 C113 C118 -6(4) . .
C111 C112 C113 C118 176(2) . .
C107 C112 C113 C114 173(2) . .
C111 C112 C113 C114 -5(4) . .
C118 C113 C114 C115 1(3) . .
C112 C113 C114 C115 -179(2) . .
C113 C114 C115 C116 4(2) . .
C114 C115 C116 C117 -6.4(19) . .
C115 C116 C117 C118 4(2) . .
C114 C113 C118 C117 -3(3) . .
C112 C113 C118 C117 176(2) . .
C114 C113 C118 C101 179(2) . .
C112 C113 C118 C101 -2(3) . .
C116 C117 C118 C113 1(3) . .
C116 C117 C118 C101 179(2) . .
C106 C101 C118 C113 11(4) . .
C102 C101 C118 C113 -173(2) . .
C106 C101 C118 C117 -167(2) . .
C102 C101 C118 C117 9(4) . .
C103 C102 N101 O101 59.7(11) . .
C101 C102 N101 O101 -127.2(18) . .
C103 C102 N101 O102 -119.2(9) . .
C101 C102 N101 O102 53.9(19) . .
C126 C121 C122 C123 13(8) . .
C138 C121 C122 C123 -175(5) . .
C126 C121 C122 N121 -158(6) . .
C138 C121 C122 N121 14(7) . .
C121 C122 C123 C124 -2(6) . .
N121 C122 C123 C124 169(2) . .
C122 C123 C124 C125 -6(5) . .
C123 C124 C125 C126 3(8) . .
C122 C121 C126 C125 -15(11) . .
C138 C121 C126 C125 173(7) . .
C122 C121 C126 C127 172(7) . .
C138 C121 C126 C127 0(13) . .
C124 C125 C126 C121 9(13) . .
C124 C125 C126 C127 -179(7) . .
C121 C126 C127 C132 3(13) . .
C125 C126 C127 C132 -169(9) . .
C121 C126 C127 C128 -162(8) . .
C125 C126 C127 C128 26(14) . .
C132 C127 C128 C129 24(9) . .
C126 C127 C128 C129 -171(7) . .
C127 C128 C129 C130 -21(7) . .
C128 C129 C130 C131 8(7) . .
C129 C130 C131 C132 3(9) . .
C128 C127 C132 C131 -14(12) . .
C126 C127 C132 C131 -179(8) . .
C128 C127 C132 C133 164(8) . .
C126 C127 C132 C133 -1(13) . .
C130 C131 C132 C127 1(11) . .
C130 C131 C132 C133 -177(8) . .
C127 C132 C133 C138 -4(15) . .
C131 C132 C133 C138 174(9) . .
C127 C132 C133 C134 173(8) . .
C131 C132 C133 C134 -9(15) . .
C138 C133 C134 C135 -1(13) . .
C132 C133 C134 C135 -178(8) . .
C133 C134 C135 C136 -4(9) . .
C134 C135 C136 C137 9(7) . .
C135 C136 C137 C138 -10(8) . .
C134 C133 C138 C137 1(13) . .
C132 C133 C138 C137 178(8) . .
C134 C133 C138 C121 -170(8) . .
C132 C133 C138 C121 7(14) . .
C136 C137 C138 C133 4(10) . .
C136 C137 C138 C121 175(6) . .
C126 C121 C138 C133 -5(12) . .
C122 C121 C138 C133 -176(7) . .
C126 C121 C138 C137 -175(8) . .
C122 C121 C138 C137 14(10) . .
C123 C122 N121 O121 70(4) . .
C121 C122 N121 O121 -118(4) . .
C123 C122 N121 O122 -111(3) . .
C121 C122 N121 O122 61(4) . .
C206 C201 C202 C203 3.2(12) . .
N201 C201 C202 C203 -177.1(7) . .
C201 C202 C203 C204 -0.5(10) . .
C202 C203 C204 C205 -2.4(13) . .
C203 C204 C205 C206 2.7(14) . .
C202 C201 C206 C205 -2.9(14) . .
N201 C201 C206 C205 177.4(8) . .
C204 C205 C206 C201 -0.2(13) . .
C202 C201 N201 O201 -15.6(13) . .
C206 C201 N201 O201 164.2(10) . .
C202 C201 N201 O202 161.6(9) . .
C206 C201 N201 O202 -18.6(14) . .
C216 C211 C212 C213 0.3(11) . .
N211 C211 C212 C213 178.7(8) . .
C211 C212 C213 C214 3.2(11) . .
C212 C213 C214 C215 -2.7(18) . .
C213 C214 C215 C216 -2(2) . .
C214 C215 C216 C211 4.9(18) . .
C212 C211 C216 C215 -4.3(15) . .
N211 C211 C216 C215 177.3(10) . .
C212 C211 N211 O211 8.9(13) . .
C216 C211 N211 O211 -172.5(10) . .
C212 C211 N211 O212 -165.8(9) . .
C216 C211 N211 O212 12.8(13) . .
C226 C221 C222 C223 9.2(16) . .
N221 C221 C222 C223 -178.3(9) . .
C221 C222 C223 C224 0.6(13) . .
C222 C223 C224 C225 -5(2) . .
C223 C224 C225 C226 0(3) . .
C224 C225 C226 C221 10(4) . .
C222 C221 C226 C225 -14(3) . .
N221 C221 C226 C225 173.3(19) . .
C222 C221 N221 O221 -10.3(16) . .
C226 C221 N221 O221 162.3(16) . .
C222 C221 N221 O222 165.2(11) . .
C226 C221 N221 O222 -22(2) . .
C236 C231 C232 C233 0.2(19) . .
N231 C231 C232 C233 177.7(15) . .
C231 C232 C233 C234 -1.4(18) . .
C232 C233 C234 C235 1(3) . .
C233 C234 C235 C236 1(4) . .
C234 C235 C236 C231 -2(4) . .
C232 C231 C236 C235 1(4) . .
N231 C231 C236 C235 -176(2) . .
C232 C231 N231 O231 3(3) . .
C236 C231 N231 O231 -180(2) . .
C232 C231 N231 O232 165(2) . .
C236 C231 N231 O232 -18(4) . .
C246 C241 C242 C243 -0.1(3) . .
N241 C241 C242 C243 -180.0(3) . .
C241 C242 C243 C244 -0.1(3) . .
C242 C243 C244 C245 0.1(7) . .
C243 C244 C245 C246 0.1(9) . .
C244 C245 C246 C241 -0.2(9) . .
C242 C241 C246 C245 0.2(6) . .
N241 C241 C246 C245 -179.9(5) . .
C242 C241 N241 O241 0.0(6) . .
C246 C241 N241 O241 -179.9(5) . .
C242 C241 N241 O242 -180.0(5) . .
C246 C241 N241 O242 0.1(8) . .
C256 C251 C252 C253 0.1(3) . .
N251 C251 C252 C253 -180.0(3) . .
C251 C252 C253 C254 0.2(3) . .
C252 C253 C254 C255 -0.5(7) . .
C253 C254 C255 C256 0.6(9) . .
C254 C255 C256 C251 -0.3(9) . .
C252 C251 C256 C255 0.0(7) . .
N251 C251 C256 C255 -180.0(5) . .
C252 C251 N251 O252 179.9(4) . .
C256 C251 N251 O252 -0.2(7) . .
C252 C251 N251 O251 -0.3(7) . .
C256 C251 N251 O251 179.7(5) . .
